data_7251237
loop_
_publ_author_name
'Jiang, Xiu'e'
'Xu, Zeyu'
'Fan, Mingren'
'Wang, Ruihui'
'Wang, Yi'
'Zhang, Qinghua'

_publ_section_title
;
 Synthesis of energetic materials derived from hydroxynitropyrazine
;
_journal_issue 1
_journal_name_full CrystEngComm
_journal_page_first 163
_journal_page_last 168
_journal_paper_doi 10.1039/D5CE01009H
_journal_volume 28
_journal_year 2026
_chemical_formula_moiety '2(C5 H3 N4 O6), 2(C2 H6 N5), 2(H2 O), C2 H3 N'
_chemical_formula_sum 'C16 H25 N19 O14'
_chemical_formula_weight 707.55
_space_group_crystal_system triclinic
_space_group_IT_number 2
_space_group_name_Hall '-P 1'
_space_group_name_H-M_alt 'P -1'
_atom_sites_solution_hydrogens mixed
_atom_sites_solution_primary dual
_audit_creation_date 2025-03-31
_audit_creation_method
;
Olex2 1.5
(compiled 2025.03.04 svn.red2d20d0 for OlexSys, GUI svn.r7188)
;
_audit_update_record
;
2025-04-21 deposited with the CCDC.	2025-11-07 downloaded from the CCDC.
;
_cell_angle_alpha 79.632(2)
_cell_angle_beta 87.383(2)
_cell_angle_gamma 77.4320(10)
_cell_formula_units_Z 1
_cell_length_a 4.8568(2)
_cell_length_b 7.9049(3)
_cell_length_c 18.9454(9)
_cell_measurement_reflns_used 2941
_cell_measurement_temperature 150.00
_cell_measurement_theta_max 26.35
_cell_measurement_theta_min 2.68
_cell_volume 698.33(5)
_computing_cell_refinement 'SAINT V8.41 (?, 2016)'
_computing_data_reduction 'SAINT V8.41 (?, 2016)'
_computing_molecular_graphics 'Olex2 1.5 (Dolomanov et al., 2009)'
_computing_publication_material 'Olex2 1.5 (Dolomanov et al., 2009)'
_computing_structure_refinement 'SHELXL 2017/1 (Sheldrick, 2015)'
_computing_structure_solution 'SHELXT 2014/5 (Sheldrick, 2014)'
_diffrn_ambient_temperature 150.00
_diffrn_measured_fraction_theta_full 0.997
_diffrn_measured_fraction_theta_max 0.994
_diffrn_measurement_device_type 'CCD area detector'
_diffrn_measurement_method 'phi and omega scans'
_diffrn_radiation_monochromator graphite
_diffrn_radiation_type MoK\a
_diffrn_radiation_wavelength 0.71073
_diffrn_reflns_av_R_equivalents 0.0595
_diffrn_reflns_av_unetI/netI 0.0637
_diffrn_reflns_Laue_measured_fraction_full 0.997
_diffrn_reflns_Laue_measured_fraction_max 0.994
_diffrn_reflns_limit_h_max 5
_diffrn_reflns_limit_h_min -6
_diffrn_reflns_limit_k_max 9
_diffrn_reflns_limit_k_min -9
_diffrn_reflns_limit_l_max 23
_diffrn_reflns_limit_l_min -23
_diffrn_reflns_number 8029
_diffrn_reflns_point_group_measured_fraction_full 0.997
_diffrn_reflns_point_group_measured_fraction_max 0.994
_diffrn_reflns_theta_full 25.242
_diffrn_reflns_theta_max 26.388
_diffrn_reflns_theta_min 2.186
_diffrn_source_current 1.4
_diffrn_source_power 0.07
_diffrn_source_voltage 50.0
_exptl_absorpt_coefficient_mu 0.147
_exptl_absorpt_correction_T_max 0.7454
_exptl_absorpt_correction_T_min 0.5439
_exptl_absorpt_correction_type none
_exptl_absorpt_process_details
;
SADABS-2016/2 (Bruker,2016/2) was used for absorption correction.
wR2(int) was 0.1288 before and 0.0714 after correction.
The Ratio of minimum to maximum transmission is 0.7297.
The \l/2 correction factor is Not present.
;
_exptl_crystal_colour 'clear light red'
_exptl_crystal_colour_lustre clear
_exptl_crystal_colour_modifier light
_exptl_crystal_colour_primary red
_exptl_crystal_density_diffrn 1.682
_exptl_crystal_description needle
_exptl_crystal_F_000 366
_exptl_crystal_size_max 0.02
_exptl_crystal_size_mid 0.02
_exptl_crystal_size_min 0.02
_refine_diff_density_max 0.373
_refine_diff_density_min -0.411
_refine_diff_density_rms 0.062
_refine_ls_extinction_method none
_refine_ls_goodness_of_fit_ref 1.058
_refine_ls_hydrogen_treatment constr
_refine_ls_matrix_type full
_refine_ls_number_parameters 240
_refine_ls_number_reflns 2836
_refine_ls_number_restraints 26
_refine_ls_restrained_S_all 1.054
_refine_ls_R_factor_all 0.0782
_refine_ls_R_factor_gt 0.0517
_refine_ls_shift/su_max 0.000
_refine_ls_shift/su_mean 0.000
_refine_ls_structure_factor_coef Fsqd
_refine_ls_weighting_details 'w=1/[\s^2^(Fo^2^)+(0.0546P)^2^+0.4546P] where P=(Fo^2^+2Fc^2^)/3'
_refine_ls_weighting_scheme calc
_refine_ls_wR_factor_gt 0.1230
_refine_ls_wR_factor_ref 0.1411
_reflns_Friedel_coverage 0.000
_reflns_number_gt 2087
_reflns_number_total 2836
_reflns_threshold_expression 'I > 2\s(I)'
_cod_data_source_file d5ce01009h2.cif
_cod_data_source_block 1
_cod_depositor_comments 'Adding full bibliography for 7251237--7251239.cif.'
_cod_database_code 7251237
_shelx_shelxl_version_number 2017/1
_shelx_space_group_comment
;
The symmetry employed for this shelxl refinement is uniquely defined
by the following loop, which should always be used as a source of
symmetry information in preference to the above space-group names.
They are only intended as comments.
;
_shelx_estimated_absorpt_t_max 0.997
_shelx_estimated_absorpt_t_min 0.997
_olex2_refinement_description
;
1. Fixed Uiso
 At 1.2 times of:
  All N(H) groups, All N(H,H) groups
 At 1.5 times of:
  All C(H,H,H) groups, All O(H,H) groups
2. Restrained distances
 N2-C3
 1.14 with sigma of 0.02
 C3-N2
 1.137 with sigma of 0.01
 C3-C4
 1.456 with sigma of 0.01
 C4-N2
 2.593 with sigma of 0.02
 N2-C4
 2.59 with sigma of 0.04
3. Uiso/Uaniso restraints and constraints
N2 \\sim C3 \\sim C4: within 2A with sigma of 0.04 and sigma for terminal atoms
of 0.08 within 2A
4. Rigid body (RIGU) restrains
 N2, C3, C4
 with sigma for 1-2 distances of 0.004 and sigma for 1-3 distances of 0.004
5. Others
 Fixed Sof: N2(0.5) C3(0.5) C4(0.5) H4A(0.5) H4B(0.5) H4C(0.5)
6.a Free rotating group:
 O007(H00I,H00J)
6.b Aromatic/amide H refined with riding coordinates:
 N006(H006), N00B(H00D)
6.c X=CH2 refined with riding coordinates:
 N00F(H00E,H00F), N00G(H00G,H00H)
6.d Idealised Me refined as rotating group:
 C00N(H00A,H00B,H00C), C4(H4A,H4B,H4C)
;
_olex2_submission_special_instructions 'No special instructions were received'

loop_
_space_group_symop_operation_xyz
'x, y, z'
'-x, -y, -z'

loop_
_atom_site_label
_atom_site_type_symbol
_atom_site_fract_x
_atom_site_fract_y
_atom_site_fract_z
_atom_site_U_iso_or_equiv
_atom_site_adp_type
_atom_site_occupancy
_atom_site_site_symmetry_order
_atom_site_calc_flag
_atom_site_refinement_flags_posn
_atom_site_refinement_flags_adp
_atom_site_refinement_flags_occupancy
_atom_site_disorder_assembly
_atom_site_disorder_group
O001 O 0.9364(3) 0.3853(2) 0.59858(8) 0.0254(4) Uani 1 1 d . . . . .
O002 O 0.4968(3) 0.2893(2) 0.81436(8) 0.0266(4) Uani 1 1 d . . . . .
O003 O 1.4236(4) 0.1730(2) 0.58484(9) 0.0334(4) Uani 1 1 d . . . . .
O004 O 1.1526(4) -0.1444(2) 0.87742(9) 0.0309(4) Uani 1 1 d . . . . .
O005 O 0.7478(4) 0.0030(2) 0.90584(9) 0.0321(4) Uani 1 1 d . . . . .
N006 N -0.0022(4) 0.4646(2) 0.86249(10) 0.0194(4) Uani 1 1 d . . . . .
H006 H 0.126958 0.454699 0.828502 0.023 Uiso 1 1 calc R U . . .
O007 O 0.1718(4) 0.6188(3) 0.70978(10) 0.0401(5) Uani 1 1 d G . . . .
H00I H 0.165571 0.677256 0.666135 0.060 Uiso 1 1 d G U . . .
H00J H 0.326031 0.538070 0.711064 0.060 Uiso 1 1 d G U . . .
N008 N 0.9447(4) -0.0239(2) 0.86325(10) 0.0225(4) Uani 1 1 d . . . . .
N009 N 0.7143(4) 0.3360(2) 0.70678(10) 0.0219(4) Uani 1 1 d . . . . .
N00A N 1.1417(4) 0.0470(2) 0.75091(10) 0.0211(4) Uani 1 1 d . . . . .
N00B N -0.3799(4) 0.5603(2) 0.92095(10) 0.0237(4) Uani 1 1 d . . . . .
H00D H -0.542428 0.623911 0.932496 0.028 Uiso 1 1 calc R U . . .
N00C N 1.3911(4) 0.0848(3) 0.64322(10) 0.0263(5) Uani 1 1 d . . . . .
N00D N -0.2238(4) 0.4116(3) 0.96475(10) 0.0243(5) Uani 1 1 d . . . . .
O00E O 1.5599(5) -0.0494(3) 0.66757(11) 0.0629(7) Uani 1 1 d . . . . .
N00F N -0.3197(4) 0.7168(3) 0.80327(11) 0.0285(5) Uani 1 1 d . . . . .
H00E H -0.478965 0.794827 0.804190 0.034 Uiso 1 1 calc R U . . .
H00F H -0.209927 0.722532 0.765040 0.034 Uiso 1 1 calc R U . . .
N00G N 0.2086(4) 0.2165(3) 0.94772(11) 0.0276(5) Uani 1 1 d . . . . .
H00G H 0.200294 0.148674 0.989695 0.033 Uiso 1 1 calc R U . . .
H00H H 0.352813 0.191408 0.918766 0.033 Uiso 1 1 calc R U . . .
C00H C 0.0032(5) 0.3569(3) 0.92804(12) 0.0219(5) Uani 1 1 d . . . . .
C00I C 0.9299(5) 0.0915(3) 0.79397(12) 0.0200(5) Uani 1 1 d . . . . .
C00J C 0.6979(5) 0.2411(3) 0.77506(12) 0.0201(5) Uani 1 1 d . . . . .
C00K C 0.9265(5) 0.2924(3) 0.66398(12) 0.0206(5) Uani 1 1 d . . . . .
C00L C -0.2445(5) 0.5894(3) 0.85994(12) 0.0214(5) Uani 1 1 d . . . . .
C00M C 1.1484(4) 0.1431(3) 0.68694(11) 0.0197(5) Uani 1 1 d . . . . .
C00N C 0.7051(5) 0.5342(3) 0.57832(13) 0.0298(6) Uani 1 1 d . . . . .
H00A H 0.731274 0.589108 0.528515 0.045 Uiso 1 1 calc R U . . .
H00B H 0.700569 0.620260 0.609918 0.045 Uiso 1 1 calc R U . . .
H00C H 0.526857 0.494072 0.582801 0.045 Uiso 1 1 calc R U . . .
N2 N 1.1330(11) -0.1692(7) 0.5723(3) 0.0450(13) Uani 0.5 1 d D U P A -1
C3 C 1.052(5) -0.0532(19) 0.5276(10) 0.031(3) Uani 0.5 1 d D U P A -1
C4 C 0.941(6) 0.0967(19) 0.4716(10) 0.034(3) Uani 0.5 1 d D U P A -1
H4A H 1.056978 0.089224 0.428191 0.050 Uiso 0.5 1 calc R U P A -1
H4B H 0.944528 0.206552 0.488358 0.050 Uiso 0.5 1 calc R U P A -1
H4C H 0.746128 0.094781 0.460915 0.050 Uiso 0.5 1 calc R U P A -1

loop_
_atom_site_aniso_label
_atom_site_aniso_U_11
_atom_site_aniso_U_22
_atom_site_aniso_U_33
_atom_site_aniso_U_23
_atom_site_aniso_U_13
_atom_site_aniso_U_12
O001 0.0258(9) 0.0262(8) 0.0198(8) 0.0012(7) 0.0046(7) -0.0013(7)
O002 0.0224(9) 0.0284(9) 0.0230(9) -0.0010(7) 0.0083(7) 0.0032(7)
O003 0.0335(10) 0.0373(10) 0.0257(10) -0.0014(8) 0.0132(8) -0.0053(8)
O004 0.0245(9) 0.0303(9) 0.0291(9) 0.0019(7) -0.0001(7) 0.0074(7)
O005 0.0285(9) 0.0372(10) 0.0218(9) 0.0024(7) 0.0099(7) 0.0036(8)
N006 0.0148(9) 0.0238(10) 0.0178(9) -0.0044(8) 0.0045(7) -0.0006(8)
O007 0.0301(10) 0.0508(12) 0.0313(10) -0.0045(9) 0.0059(8) 0.0057(9)
N008 0.0194(10) 0.0236(10) 0.0217(10) -0.0024(8) 0.0016(8) -0.0003(8)
N009 0.0192(9) 0.0228(10) 0.0204(10) -0.0014(8) 0.0041(8) -0.0004(8)
N00A 0.0187(9) 0.0231(10) 0.0213(10) -0.0060(8) 0.0015(8) -0.0025(8)
N00B 0.0182(9) 0.0252(10) 0.0228(10) -0.0037(8) 0.0031(8) 0.0046(8)
N00C 0.0226(10) 0.0326(11) 0.0208(11) -0.0047(9) 0.0026(8) -0.0002(9)
N00D 0.0184(10) 0.0277(10) 0.0233(10) -0.0020(8) 0.0034(8) 0.0001(8)
O00E 0.0521(13) 0.0694(15) 0.0343(12) 0.0111(11) 0.0183(10) 0.0377(12)
N00F 0.0236(10) 0.0290(11) 0.0265(11) -0.0008(9) 0.0039(8) 0.0037(9)
N00G 0.0228(10) 0.0306(11) 0.0223(10) 0.0014(9) 0.0049(8) 0.0039(9)
C00H 0.0203(11) 0.0263(12) 0.0197(11) -0.0054(9) 0.0030(9) -0.0061(9)
C00I 0.0187(11) 0.0197(11) 0.0201(11) -0.0023(9) 0.0028(9) -0.0028(9)
C00J 0.0169(11) 0.0213(11) 0.0225(12) -0.0051(9) 0.0032(9) -0.0047(9)
C00K 0.0205(11) 0.0204(11) 0.0209(11) -0.0038(9) 0.0032(9) -0.0048(9)
C00L 0.0162(11) 0.0242(12) 0.0249(12) -0.0090(10) 0.0015(9) -0.0032(9)
C00M 0.0183(11) 0.0221(11) 0.0177(11) -0.0059(9) 0.0032(9) -0.0007(9)
C00N 0.0281(13) 0.0294(13) 0.0249(13) 0.0039(10) 0.0040(10) 0.0009(11)
N2 0.041(3) 0.048(3) 0.039(3) 0.005(2) 0.004(2) -0.005(2)
C3 0.028(4) 0.031(6) 0.035(4) -0.008(4) 0.007(3) -0.010(5)
C4 0.039(5) 0.034(7) 0.028(4) -0.005(5) 0.006(3) -0.010(6)

loop_
_atom_type_symbol
_atom_type_description
_atom_type_scat_dispersion_real
_atom_type_scat_dispersion_imag
_atom_type_scat_source
C C 0.0033 0.0016 'International Tables Vol C Tables 4.2.6.8 and 6.1.1.4'
H H 0.0000 0.0000 'International Tables Vol C Tables 4.2.6.8 and 6.1.1.4'
N N 0.0061 0.0033 'International Tables Vol C Tables 4.2.6.8 and 6.1.1.4'
O O 0.0106 0.0060 'International Tables Vol C Tables 4.2.6.8 and 6.1.1.4'

loop_
_geom_angle_atom_site_label_1
_geom_angle_atom_site_label_2
_geom_angle_atom_site_label_3
_geom_angle
_geom_angle_site_symmetry_1
_geom_angle_site_symmetry_3
_geom_angle_publ_flag
C00K O001 C00N 116.90(17) . . ?
C00H N006 H006 126.5 . . ?
C00L N006 H006 126.5 . . ?
C00L N006 C00H 107.07(19) . . ?
H00I O007 H00J 104.5 . . ?
O004 N008 C00I 119.17(18) . . ?
O005 N008 O004 122.31(19) . . ?
O005 N008 C00I 118.52(18) . . ?
C00K N009 C00J 121.41(19) . . ?
C00I N00A C00M 118.83(19) . . ?
N00D N00B H00D 125.5 . . ?
C00L N00B H00D 125.5 . . ?
C00L N00B N00D 108.95(18) . . ?
O003 N00C O00E 122.5(2) . . ?
O003 N00C C00M 119.36(19) . . ?
O00E N00C C00M 118.07(19) . . ?
C00H N00D N00B 106.26(18) . . ?
H00E N00F H00F 120.0 . . ?
C00L N00F H00E 120.0 . . ?
C00L N00F H00F 120.0 . . ?
H00G N00G H00H 120.0 . . ?
C00H N00G H00G 120.0 . . ?
C00H N00G H00H 120.0 . . ?
N00D C00H N006 109.6(2) . . ?
N00D C00H N00G 127.4(2) . . ?
N00G C00H N006 123.1(2) . . ?
N00A C00I N008 114.05(19) . . ?
N00A C00I C00J 123.9(2) . . ?
C00J C00I N008 122.09(19) . . ?
O002 C00J N009 119.3(2) . . ?
O002 C00J C00I 125.9(2) . . ?
N009 C00J C00I 114.77(19) . . ?
O001 C00K C00M 119.46(19) . . ?
N009 C00K O001 120.2(2) . . ?
N009 C00K C00M 120.4(2) . . ?
N00B C00L N006 108.2(2) . . ?
N00B C00L N00F 128.5(2) . . ?
N00F C00L N006 123.4(2) . . ?
N00A C00M N00C 115.04(19) . . ?
N00A C00M C00K 120.8(2) . . ?
C00K C00M N00C 124.19(19) . . ?
O001 C00N H00A 109.5 . . ?
O001 C00N H00B 109.5 . . ?
O001 C00N H00C 109.5 . . ?
H00A C00N H00B 109.5 . . ?
H00A C00N H00C 109.5 . . ?
H00B C00N H00C 109.5 . . ?
N2 C3 C4 178.2(15) . . ?
C3 C4 H4A 109.5 . . ?
C3 C4 H4B 109.5 . . ?
C3 C4 H4C 109.5 . . ?
H4A C4 H4B 109.5 . . ?
H4A C4 H4C 109.5 . . ?
H4B C4 H4C 109.5 . . ?

loop_
_geom_bond_atom_site_label_1
_geom_bond_atom_site_label_2
_geom_bond_distance
_geom_bond_site_symmetry_2
_geom_bond_publ_flag
O001 C00K 1.326(3) . ?
O001 C00N 1.448(3) . ?
O002 C00J 1.236(3) . ?
O003 N00C 1.220(2) . ?
O004 N008 1.230(2) . ?
O005 N008 1.230(2) . ?
N006 H006 0.8800 . ?
N006 C00H 1.371(3) . ?
N006 C00L 1.358(3) . ?
O007 H00I 0.8700 . ?
O007 H00J 0.8700 . ?
N008 C00I 1.452(3) . ?
N009 C00J 1.382(3) . ?
N009 C00K 1.307(3) . ?
N00A C00I 1.310(3) . ?
N00A C00M 1.312(3) . ?
N00B H00D 0.8800 . ?
N00B N00D 1.402(3) . ?
N00B C00L 1.312(3) . ?
N00C O00E 1.221(3) . ?
N00C C00M 1.449(3) . ?
N00D C00H 1.310(3) . ?
N00F H00E 0.8800 . ?
N00F H00F 0.8800 . ?
N00F C00L 1.336(3) . ?
N00G H00G 0.8800 . ?
N00G H00H 0.8800 . ?
N00G C00H 1.330(3) . ?
C00I C00J 1.449(3) . ?
C00K C00M 1.431(3) . ?
C00N H00A 0.9800 . ?
C00N H00B 0.9800 . ?
C00N H00C 0.9800 . ?
N2 C3 1.143(8) . ?
C3 C4 1.464(6) . ?
C4 H4A 0.9800 . ?
C4 H4B 0.9800 . ?
C4 H4C 0.9800 . ?

loop_
_geom_torsion_atom_site_label_1
_geom_torsion_atom_site_label_2
_geom_torsion_atom_site_label_3
_geom_torsion_atom_site_label_4
_geom_torsion
_geom_torsion_site_symmetry_1
_geom_torsion_site_symmetry_2
_geom_torsion_site_symmetry_3
_geom_torsion_site_symmetry_4
_geom_torsion_publ_flag
O001 C00K C00M N00A -178.8(2) . . . . ?
O001 C00K C00M N00C 0.6(3) . . . . ?
O003 N00C C00M N00A -175.2(2) . . . . ?
O003 N00C C00M C00K 5.3(3) . . . . ?
O004 N008 C00I N00A 3.5(3) . . . . ?
O004 N008 C00I C00J -177.0(2) . . . . ?
O005 N008 C00I N00A -176.6(2) . . . . ?
O005 N008 C00I C00J 2.9(3) . . . . ?
N008 C00I C00J O002 1.8(4) . . . . ?
N008 C00I C00J N009 -179.24(19) . . . . ?
N009 C00K C00M N00A 0.5(3) . . . . ?
N009 C00K C00M N00C 179.9(2) . . . . ?
N00A C00I C00J O002 -178.7(2) . . . . ?
N00A C00I C00J N009 0.2(3) . . . . ?
N00B N00D C00H N006 -0.1(3) . . . . ?
N00B N00D C00H N00G -178.1(2) . . . . ?
N00D N00B C00L N006 -0.4(2) . . . . ?
N00D N00B C00L N00F 179.6(2) . . . . ?
O00E N00C C00M N00A 2.8(3) . . . . ?
O00E N00C C00M C00K -176.7(2) . . . . ?
C00H N006 C00L N00B 0.3(2) . . . . ?
C00H N006 C00L N00F -179.7(2) . . . . ?
C00I N00A C00M N00C 179.6(2) . . . . ?
C00I N00A C00M C00K -0.9(3) . . . . ?
C00J N009 C00K O001 179.68(19) . . . . ?
C00J N009 C00K C00M 0.4(3) . . . . ?
C00K N009 C00J O002 178.3(2) . . . . ?
C00K N009 C00J C00I -0.7(3) . . . . ?
C00L N006 C00H N00D -0.1(3) . . . . ?
C00L N006 C00H N00G 177.9(2) . . . . ?
C00L N00B N00D C00H 0.4(3) . . . . ?
C00M N00A C00I N008 -179.92(19) . . . . ?
C00M N00A C00I C00J 0.6(3) . . . . ?
C00N O001 C00K N009 0.3(3) . . . . ?
C00N O001 C00K C00M 179.6(2) . . . . ?
